data_2238190
loop_
_publ_author_name
'Zhong, Jia-Liang'
'Sun, Wen-Xia'
'Zhang, Fu-Li'
'Liu, Li-Hong'
'Liu, He'

_publ_section_title
;
 Methyl 3-[(chloromethoxy)carbonyloxy]-7-hydroxycholan-24-oate
;
_journal_coeditor_code IM2434
_journal_issue 7
_journal_name_full 'Acta Crystallographica Section E'
_journal_page_first o1186
_journal_paper_doi 10.1107/S160053681301725X
_journal_volume 69
_journal_year 2013
_chemical_absolute_configuration ad
_chemical_formula_iupac 'C27 H43 Cl O6'
_chemical_formula_moiety 'C27 H43 Cl O6'
_chemical_formula_sum 'C27 H43 Cl O6'
_chemical_formula_weight 499.06
_chemical_name_systematic
; 
Methyl 3-[(chloromethoxy)carbonyloxy]-7-hydroxycholan-24-oate
;
_space_group_IT_number 19
_symmetry_cell_setting orthorhombic
_symmetry_space_group_name_Hall 'P 2ac 2ab'
_symmetry_space_group_name_H-M 'P 21 21 21'
_atom_sites_solution_hydrogens geom
_atom_sites_solution_primary direct
_atom_sites_solution_secondary difmap
_audit_creation_method SHELXL-97
_cell_angle_alpha 90.00
_cell_angle_beta 90.00
_cell_angle_gamma 90.00
_cell_formula_units_Z 4
_cell_length_a 7.8896(13)
_cell_length_b 10.9493(17)
_cell_length_c 30.683(5)
_cell_measurement_reflns_used 2869
_cell_measurement_temperature 294(2)
_cell_measurement_theta_max 20.23
_cell_measurement_theta_min 2.29
_cell_volume 2650.6(7)
_computing_cell_refinement 'SAINT (Bruker, 2009)'
_computing_data_collection 'APEX2 (Bruker, 2009)'
_computing_data_reduction 'SAINT (Bruker, 2009)'
_computing_molecular_graphics 'SHELXTL (Sheldrick, 2008)'
_computing_publication_material 'publCIF (Westrip, 2010)'
_computing_structure_refinement 'SHELXL97 (Sheldrick, 2008)'
_computing_structure_solution 'SHELXS97 (Sheldrick, 2008)'
_diffrn_ambient_temperature 294(2)
_diffrn_measured_fraction_theta_full 0.996
_diffrn_measured_fraction_theta_max 0.996
_diffrn_measurement_device_type 'Bruker APEXII CCD'
_diffrn_measurement_method '\f and \w scans'
_diffrn_radiation_monochromator graphite
_diffrn_radiation_source 'fine-focus sealed tube'
_diffrn_radiation_type MoK\a
_diffrn_radiation_wavelength 0.71073
_diffrn_reflns_av_R_equivalents 0.0535
_diffrn_reflns_av_sigmaI/netI 0.0706
_diffrn_reflns_limit_h_max 9
_diffrn_reflns_limit_h_min -9
_diffrn_reflns_limit_k_max 13
_diffrn_reflns_limit_k_min -13
_diffrn_reflns_limit_l_max 24
_diffrn_reflns_limit_l_min -38
_diffrn_reflns_number 15292
_diffrn_reflns_theta_full 26.42
_diffrn_reflns_theta_max 26.42
_diffrn_reflns_theta_min 1.97
_diffrn_standards_number 0
_exptl_absorpt_coefficient_mu 0.183
_exptl_absorpt_correction_type none
_exptl_crystal_colour colorless
_exptl_crystal_density_diffrn 1.251
_exptl_crystal_density_method 'not measured'
_exptl_crystal_description block
_exptl_crystal_F_000 1080
_exptl_crystal_size_max 0.24
_exptl_crystal_size_mid 0.20
_exptl_crystal_size_min 0.12
_refine_diff_density_max 0.153
_refine_diff_density_min -0.191
_refine_diff_density_rms 0.039
_refine_ls_abs_structure_details 'Flack (1983), 2309 Friedel pairs'
_refine_ls_abs_structure_Flack -0.10(9)
_refine_ls_extinction_method none
_refine_ls_goodness_of_fit_ref 0.942
_refine_ls_hydrogen_treatment constr
_refine_ls_matrix_type full
_refine_ls_number_parameters 311
_refine_ls_number_reflns 5411
_refine_ls_number_restraints 0
_refine_ls_restrained_S_all 0.942
_refine_ls_R_factor_all 0.1066
_refine_ls_R_factor_gt 0.0504
_refine_ls_shift/su_max 0.006
_refine_ls_shift/su_mean 0.000
_refine_ls_structure_factor_coef Fsqd
_refine_ls_weighting_details 'calc w=1/[\s^2^(Fo^2^)+(0.0543P)^2^+0.1843P] where P=(Fo^2^+2Fc^2^)/3'
_refine_ls_weighting_scheme calc
_refine_ls_wR_factor_gt 0.0987
_refine_ls_wR_factor_ref 0.1181
_reflns_number_gt 3191
_reflns_number_total 5411
_reflns_threshold_expression I>2sigma(I)
_cod_data_source_file im2434.cif
_cod_data_source_block I
_cod_database_code 2238190
_cod_database_fobs_code 2238190
_publcif_info_exptl_table_max_cols 4
_publcif_info_exptl_table_use_headnotes n

loop_
_symmetry_equiv_pos_as_xyz
'x, y, z'
'-x+1/2, -y, z+1/2'
'-x, y+1/2, -z+1/2'
'x+1/2, -y+1/2, -z'

loop_
_atom_site_label
_atom_site_type_symbol
_atom_site_fract_x
_atom_site_fract_y
_atom_site_fract_z
_atom_site_U_iso_or_equiv
_atom_site_adp_type
_atom_site_occupancy
_atom_site_symmetry_multiplicity
_atom_site_calc_flag
_atom_site_refinement_flags
Cl1 Cl 0.32107(15) 0.26524(10) 0.18096(3) 0.0899(4) Uani 1 1 d .
O1 O 0.2665(3) 0.37444(17) 0.31505(6) 0.0499(5) Uani 1 1 d .
O2 O -0.3225(2) 0.4663(2) 0.46546(7) 0.0736(7) Uani 1 1 d .
H2 H -0.3270 0.4100 0.4831 0.110 Uiso 1 1 calc R
O3 O 0.1100(3) 0.4228(2) 0.25576(7) 0.0717(7) Uani 1 1 d .
O4 O 0.2450(3) 0.24219(18) 0.26367(6) 0.0657(7) Uani 1 1 d .
O5 O 0.1643(4) 0.0724(2) 0.72053(8) 0.0823(8) Uani 1 1 d .
O6 O 0.2415(3) 0.18771(19) 0.77669(7) 0.0623(6) Uani 1 1 d .
C1 C 0.3092(4) 0.6337(2) 0.39347(9) 0.0435(7) Uani 1 1 d .
H1A H 0.3016 0.7011 0.3730 0.052 Uiso 1 1 calc R
H1B H 0.3992 0.6527 0.4139 0.052 Uiso 1 1 calc R
C2 C 0.3587(3) 0.5194(2) 0.36840(9) 0.0408(7) Uani 1 1 d .
H2A H 0.4639 0.5334 0.3528 0.049 Uiso 1 1 calc R
H2B H 0.3758 0.4521 0.3885 0.049 Uiso 1 1 calc R
C3 C 0.2202(3) 0.4882(3) 0.33670(9) 0.0416(7) Uani 1 1 d .
H3 H 0.2097 0.5535 0.3150 0.050 Uiso 1 1 calc R
C4 C 0.0533(3) 0.4714(3) 0.35987(9) 0.0439(7) Uani 1 1 d .
H4A H 0.0613 0.4012 0.3791 0.053 Uiso 1 1 calc R
H4B H -0.0342 0.4545 0.3385 0.053 Uiso 1 1 calc R
C5 C 0.0019(3) 0.5833(3) 0.38662(10) 0.0415(7) Uani 1 1 d .
H5 H -0.0158 0.6502 0.3659 0.050 Uiso 1 1 calc R
C6 C -0.1667(4) 0.5618(3) 0.40940(9) 0.0508(8) Uani 1 1 d .
H6A H -0.2474 0.5302 0.3884 0.061 Uiso 1 1 calc R
H6B H -0.2097 0.6394 0.4199 0.061 Uiso 1 1 calc R
C7 C -0.1550(3) 0.4733(3) 0.44751(9) 0.0462(7) Uani 1 1 d .
H7 H -0.1227 0.3926 0.4365 0.055 Uiso 1 1 calc R
C8 C -0.0229(3) 0.5153(3) 0.48090(9) 0.0351(6) Uani 1 1 d .
H8 H -0.0600 0.5940 0.4927 0.042 Uiso 1 1 calc R
C9 C 0.1503(3) 0.5350(2) 0.45808(8) 0.0342(6) Uani 1 1 d .
H9 H 0.1819 0.4558 0.4457 0.041 Uiso 1 1 calc R
C10 C 0.1415(3) 0.6260(2) 0.41883(9) 0.0361(6) Uani 1 1 d .
C11 C 0.2904(4) 0.5677(3) 0.49034(9) 0.0459(8) Uani 1 1 d .
H11A H 0.2699 0.6494 0.5014 0.055 Uiso 1 1 calc R
H11B H 0.3979 0.5688 0.4750 0.055 Uiso 1 1 calc R
C12 C 0.3042(3) 0.4796(3) 0.52914(9) 0.0442(7) Uani 1 1 d .
H12A H 0.3393 0.3998 0.5188 0.053 Uiso 1 1 calc R
H12B H 0.3897 0.5091 0.5492 0.053 Uiso 1 1 calc R
C13 C 0.1340(3) 0.4681(2) 0.55303(9) 0.0359(7) Uani 1 1 d .
C14 C -0.0003(3) 0.4264(3) 0.51936(9) 0.0380(7) Uani 1 1 d .
H14 H 0.0433 0.3504 0.5067 0.046 Uiso 1 1 calc R
C15 C -0.1512(4) 0.3896(3) 0.54761(10) 0.0517(8) Uani 1 1 d .
H15A H -0.2190 0.3277 0.5332 0.062 Uiso 1 1 calc R
H15B H -0.2223 0.4597 0.5539 0.062 Uiso 1 1 calc R
C16 C -0.0713(4) 0.3389(3) 0.58960(10) 0.0576(9) Uani 1 1 d .
H16A H -0.0917 0.2517 0.5918 0.069 Uiso 1 1 calc R
H16B H -0.1206 0.3784 0.6149 0.069 Uiso 1 1 calc R
C17 C 0.1219(4) 0.3648(3) 0.58750(9) 0.0426(7) Uani 1 1 d .
H17 H 0.1754 0.2924 0.5748 0.051 Uiso 1 1 calc R
C18 C 0.1007(4) 0.7560(3) 0.43452(10) 0.0541(8) Uani 1 1 d .
H18A H 0.1943 0.7871 0.4511 0.081 Uiso 1 1 calc R
H18B H 0.0010 0.7543 0.4525 0.081 Uiso 1 1 calc R
H18C H 0.0812 0.8078 0.4098 0.081 Uiso 1 1 calc R
C19 C 0.0859(4) 0.5906(2) 0.57389(9) 0.0462(8) Uani 1 1 d .
H19A H 0.0679 0.6503 0.5515 0.069 Uiso 1 1 calc R
H19B H 0.1758 0.6172 0.5927 0.069 Uiso 1 1 calc R
H19C H -0.0162 0.5809 0.5906 0.069 Uiso 1 1 calc R
C20 C 0.2012(4) 0.3833(3) 0.63295(9) 0.0481(8) Uani 1 1 d .
H20 H 0.1423 0.4517 0.6469 0.058 Uiso 1 1 calc R
C21 C 0.1710(4) 0.2695(3) 0.66091(9) 0.0549(8) Uani 1 1 d .
H21A H 0.0532 0.2455 0.6580 0.066 Uiso 1 1 calc R
H21B H 0.2399 0.2034 0.6495 0.066 Uiso 1 1 calc R
C22 C 0.2112(5) 0.2856(3) 0.70923(10) 0.0659(10) Uani 1 1 d .
H22A H 0.3244 0.3192 0.7121 0.079 Uiso 1 1 calc R
H22B H 0.1325 0.3441 0.7216 0.079 Uiso 1 1 calc R
C23 C 0.2014(4) 0.1701(3) 0.73474(10) 0.0535(8) Uani 1 1 d .
C24 C 0.2399(5) 0.0802(3) 0.80385(11) 0.0825(12) Uani 1 1 d .
H24A H 0.1299 0.0429 0.8027 0.124 Uiso 1 1 calc R
H24B H 0.2653 0.1028 0.8334 0.124 Uiso 1 1 calc R
H24C H 0.3236 0.0234 0.7936 0.124 Uiso 1 1 calc R
C25 C 0.3888(4) 0.4142(4) 0.63165(12) 0.0798(12) Uani 1 1 d .
H25A H 0.4474 0.3547 0.6143 0.120 Uiso 1 1 calc R
H25B H 0.4336 0.4135 0.6607 0.120 Uiso 1 1 calc R
H25C H 0.4038 0.4938 0.6191 0.120 Uiso 1 1 calc R
C26 C 0.1968(4) 0.3558(3) 0.27627(10) 0.0494(8) Uani 1 1 d .
C27 C 0.1876(5) 0.2065(3) 0.22191(9) 0.0642(10) Uani 1 1 d .
H27A H 0.0731 0.2362 0.2174 0.077 Uiso 1 1 calc R
H27B H 0.1854 0.1181 0.2201 0.077 Uiso 1 1 calc R

loop_
_atom_site_aniso_label
_atom_site_aniso_U_11
_atom_site_aniso_U_22
_atom_site_aniso_U_33
_atom_site_aniso_U_23
_atom_site_aniso_U_13
_atom_site_aniso_U_12
Cl1 0.1037(8) 0.1095(8) 0.0566(5) -0.0190(5) 0.0159(6) -0.0270(6)
O1 0.0637(13) 0.0502(12) 0.0358(11) -0.0087(10) -0.0067(11) 0.0123(10)
O2 0.0304(11) 0.126(2) 0.0641(15) 0.0148(14) 0.0029(12) -0.0057(12)
O3 0.0891(18) 0.0694(15) 0.0566(14) -0.0142(12) -0.0233(15) 0.0211(14)
O4 0.1050(19) 0.0487(12) 0.0433(12) -0.0096(10) -0.0066(13) 0.0106(13)
O5 0.124(2) 0.0533(14) 0.0699(16) 0.0132(13) -0.0356(17) -0.0114(15)
O6 0.0814(17) 0.0611(13) 0.0445(12) 0.0078(11) 0.0031(13) 0.0078(12)
C1 0.0495(19) 0.0389(16) 0.0421(16) -0.0019(14) -0.0036(15) -0.0033(14)
C2 0.0362(15) 0.0453(16) 0.0410(16) -0.0016(14) 0.0027(14) -0.0001(14)
C3 0.0423(16) 0.0417(16) 0.0407(16) -0.0064(13) -0.0009(15) 0.0044(14)
C4 0.0414(17) 0.0485(17) 0.0417(18) -0.0070(15) -0.0091(15) -0.0028(14)
C5 0.0396(17) 0.0435(17) 0.0414(17) 0.0038(15) -0.0066(15) 0.0053(14)
C6 0.0355(16) 0.066(2) 0.0505(18) -0.0017(16) -0.0055(16) 0.0099(15)
C7 0.0289(15) 0.063(2) 0.0468(18) -0.0029(16) -0.0016(15) 0.0007(15)
C8 0.0299(14) 0.0360(15) 0.0395(16) -0.0072(13) -0.0013(13) 0.0043(12)
C9 0.0304(14) 0.0336(15) 0.0387(15) -0.0043(12) -0.0013(13) 0.0060(12)
C10 0.0365(15) 0.0327(15) 0.0392(15) -0.0045(13) 0.0012(14) 0.0028(13)
C11 0.0340(16) 0.0604(19) 0.0434(17) -0.0012(15) -0.0007(15) -0.0018(15)
C12 0.0372(16) 0.0516(17) 0.0438(17) -0.0025(14) -0.0047(15) 0.0012(14)
C13 0.0360(15) 0.0339(15) 0.0379(16) -0.0016(13) -0.0009(14) 0.0008(13)
C14 0.0327(16) 0.0367(15) 0.0444(17) -0.0075(14) -0.0021(15) 0.0038(13)
C15 0.0417(17) 0.058(2) 0.0554(19) 0.0066(16) -0.0026(17) -0.0081(15)
C16 0.0531(19) 0.063(2) 0.057(2) 0.0185(18) -0.0101(18) -0.0165(16)
C17 0.0471(17) 0.0352(16) 0.0455(17) -0.0015(14) -0.0017(16) 0.0026(13)
C18 0.065(2) 0.0400(17) 0.0569(19) -0.0009(15) -0.0005(18) 0.0126(16)
C19 0.0553(19) 0.0382(17) 0.0452(18) -0.0002(14) 0.0015(16) 0.0000(15)
C20 0.0547(19) 0.0418(16) 0.0478(18) 0.0067(14) -0.0081(17) -0.0083(15)
C21 0.059(2) 0.0509(19) 0.0547(19) 0.0086(15) -0.0068(18) -0.0017(16)
C22 0.096(3) 0.050(2) 0.0516(19) 0.0100(16) -0.014(2) -0.0089(19)
C23 0.055(2) 0.051(2) 0.054(2) 0.0041(17) -0.0109(18) 0.0046(17)
C24 0.121(3) 0.072(2) 0.054(2) 0.0246(19) 0.002(2) 0.017(2)
C25 0.069(2) 0.105(3) 0.065(2) 0.026(2) -0.023(2) -0.031(2)
C26 0.058(2) 0.049(2) 0.0415(18) -0.0060(16) 0.0030(18) 0.0017(17)
C27 0.091(3) 0.060(2) 0.0418(18) -0.0203(16) 0.000(2) -0.0061(19)

loop_
_atom_type_symbol
_atom_type_description
_atom_type_scat_dispersion_real
_atom_type_scat_dispersion_imag
_atom_type_scat_source
C C 0.0033 0.0016 'International Tables Vol C Tables 4.2.6.8 and 6.1.1.4'
H H 0.0000 0.0000 'International Tables Vol C Tables 4.2.6.8 and 6.1.1.4'
O O 0.0106 0.0060 'International Tables Vol C Tables 4.2.6.8 and 6.1.1.4'
Cl Cl 0.1484 0.1585 'International Tables Vol C Tables 4.2.6.8 and 6.1.1.4'

loop_
_geom_angle_atom_site_label_1
_geom_angle_atom_site_label_2
_geom_angle_atom_site_label_3
_geom_angle
C26 O1 C3 115.8(2)
C7 O2 H2 109.5
C26 O4 C27 114.9(3)
C23 O6 C24 115.8(3)
C2 C1 C10 115.6(2)
C2 C1 H1A 108.4
C10 C1 H1A 108.4
C2 C1 H1B 108.4
C10 C1 H1B 108.4
H1A C1 H1B 107.4
C3 C2 C1 109.2(2)
C3 C2 H2A 109.9
C1 C2 H2A 109.9
C3 C2 H2B 109.9
C1 C2 H2B 109.9
H2A C2 H2B 108.3
O1 C3 C2 107.9(2)
O1 C3 C4 109.2(2)
C2 C3 C4 111.0(2)
O1 C3 H3 109.6
C2 C3 H3 109.6
C4 C3 H3 109.6
C3 C4 C5 112.7(2)
C3 C4 H4A 109.0
C5 C4 H4A 109.0
C3 C4 H4B 109.0
C5 C4 H4B 109.0
H4A C4 H4B 107.8
C6 C5 C4 110.8(2)
C6 C5 C10 112.0(2)
C4 C5 C10 113.3(2)
C6 C5 H5 106.8
C4 C5 H5 106.8
C10 C5 H5 106.8
C5 C6 C7 113.5(2)
C5 C6 H6A 108.9
C7 C6 H6A 108.9
C5 C6 H6B 108.9
C7 C6 H6B 108.9
H6A C6 H6B 107.7
O2 C7 C6 105.9(2)
O2 C7 C8 112.7(2)
C6 C7 C8 111.3(2)
O2 C7 H7 108.9
C6 C7 H7 108.9
C8 C7 H7 108.9
C7 C8 C14 113.6(2)
C7 C8 C9 109.8(2)
C14 C8 C9 109.4(2)
C7 C8 H8 107.9
C14 C8 H8 107.9
C9 C8 H8 107.9
C11 C9 C8 112.2(2)
C11 C9 C10 112.5(2)
C8 C9 C10 113.4(2)
C11 C9 H9 106.0
C8 C9 H9 106.0
C10 C9 H9 106.0
C18 C10 C1 106.7(2)
C18 C10 C5 109.3(2)
C1 C10 C5 107.8(2)
C18 C10 C9 111.0(2)
C1 C10 C9 112.7(2)
C5 C10 C9 109.3(2)
C9 C11 C12 114.0(2)
C9 C11 H11A 108.7
C12 C11 H11A 108.7
C9 C11 H11B 108.7
C12 C11 H11B 108.7
H11A C11 H11B 107.6
C13 C12 C11 111.1(2)
C13 C12 H12A 109.4
C11 C12 H12A 109.4
C13 C12 H12B 109.4
C11 C12 H12B 109.4
H12A C12 H12B 108.0
C19 C13 C12 110.1(2)
C19 C13 C14 111.5(2)
C12 C13 C14 107.7(2)
C19 C13 C17 109.7(2)
C12 C13 C17 116.1(2)
C14 C13 C17 101.4(2)
C15 C14 C8 120.8(2)
C15 C14 C13 103.4(2)
C8 C14 C13 113.8(2)
C15 C14 H14 105.9
C8 C14 H14 105.9
C13 C14 H14 105.9
C14 C15 C16 104.6(2)
C14 C15 H15A 110.8
C16 C15 H15A 110.8
C14 C15 H15B 110.8
C16 C15 H15B 110.8
H15A C15 H15B 108.9
C15 C16 C17 107.5(2)
C15 C16 H16A 110.2
C17 C16 H16A 110.2
C15 C16 H16B 110.2
C17 C16 H16B 110.2
H16A C16 H16B 108.5
C20 C17 C13 119.8(2)
C20 C17 C16 112.6(2)
C13 C17 C16 102.8(2)
C20 C17 H17 107.0
C13 C17 H17 107.0
C16 C17 H17 107.0
C10 C18 H18A 109.5
C10 C18 H18B 109.5
H18A C18 H18B 109.5
C10 C18 H18C 109.5
H18A C18 H18C 109.5
H18B C18 H18C 109.5
C13 C19 H19A 109.5
C13 C19 H19B 109.5
H19A C19 H19B 109.5
C13 C19 H19C 109.5
H19A C19 H19C 109.5
H19B C19 H19C 109.5
C25 C20 C21 110.3(3)
C25 C20 C17 113.6(3)
C21 C20 C17 109.7(2)
C25 C20 H20 107.7
C21 C20 H20 107.7
C17 C20 H20 107.7
C22 C21 C20 114.7(2)
C22 C21 H21A 108.6
C20 C21 H21A 108.6
C22 C21 H21B 108.6
C20 C21 H21B 108.6
H21A C21 H21B 107.6
C23 C22 C21 113.7(3)
C23 C22 H22A 108.8
C21 C22 H22A 108.8
C23 C22 H22B 108.8
C21 C22 H22B 108.8
H22A C22 H22B 107.7
O5 C23 O6 122.6(3)
O5 C23 C22 125.6(3)
O6 C23 C22 111.7(3)
O6 C24 H24A 109.5
O6 C24 H24B 109.5
H24A C24 H24B 109.5
O6 C24 H24C 109.5
H24A C24 H24C 109.5
H24B C24 H24C 109.5
C20 C25 H25A 109.5
C20 C25 H25B 109.5
H25A C25 H25B 109.5
C20 C25 H25C 109.5
H25A C25 H25C 109.5
H25B C25 H25C 109.5
O3 C26 O1 128.4(3)
O3 C26 O4 125.3(3)
O1 C26 O4 106.3(3)
O4 C27 Cl1 110.7(2)
O4 C27 H27A 109.5
Cl1 C27 H27A 109.5
O4 C27 H27B 109.5
Cl1 C27 H27B 109.5
H27A C27 H27B 108.1

loop_
_geom_bond_atom_site_label_1
_geom_bond_atom_site_label_2
_geom_bond_distance
Cl1 C27 1.761(3)
O1 C26 1.327(3)
O1 C3 1.458(3)
O2 C7 1.433(3)
O2 H2 0.8200
O3 C26 1.185(4)
O4 C26 1.357(3)
O4 C27 1.414(3)
O5 C23 1.191(4)
O6 C23 1.340(4)
O6 C24 1.442(3)
C1 C2 1.520(4)
C1 C10 1.537(4)
C1 H1A 0.9700
C1 H1B 0.9700
C2 C3 1.502(3)
C2 H2A 0.9700
C2 H2B 0.9700
C3 C4 1.508(4)
C3 H3 0.9800
C4 C5 1.530(4)
C4 H4A 0.9700
C4 H4B 0.9700
C5 C6 1.521(4)
C5 C10 1.552(4)
C5 H5 0.9800
C6 C7 1.522(4)
C6 H6A 0.9700
C6 H6B 0.9700
C7 C8 1.533(4)
C7 H7 0.9800
C8 C14 1.540(4)
C8 C9 1.550(4)
C8 H8 0.9800
C9 C11 1.526(4)
C9 C10 1.564(4)
C9 H9 0.9800
C10 C18 1.537(4)
C11 C12 1.536(4)
C11 H11A 0.9700
C11 H11B 0.9700
C12 C13 1.535(4)
C12 H12A 0.9700
C12 H12B 0.9700
C13 C19 1.534(4)
C13 C14 1.549(4)
C13 C17 1.551(4)
C14 C15 1.526(4)
C14 H14 0.9800
C15 C16 1.538(4)
C15 H15A 0.9700
C15 H15B 0.9700
C16 C17 1.552(4)
C16 H16A 0.9700
C16 H16B 0.9700
C17 C20 1.542(4)
C17 H17 0.9800
C18 H18A 0.9600
C18 H18B 0.9600
C18 H18C 0.9600
C19 H19A 0.9600
C19 H19B 0.9600
C19 H19C 0.9600
C20 C25 1.519(4)
C20 C21 1.531(4)
C20 H20 0.9800
C21 C22 1.526(4)
C21 H21A 0.9700
C21 H21B 0.9700
C22 C23 1.489(4)
C22 H22A 0.9700
C22 H22B 0.9700
C24 H24A 0.9600
C24 H24B 0.9600
C24 H24C 0.9600
C25 H25A 0.9600
C25 H25B 0.9600
C25 H25C 0.9600
C27 H27A 0.9700
C27 H27B 0.9700

loop_
_geom_hbond_atom_site_label_D
_geom_hbond_atom_site_label_H
_geom_hbond_atom_site_label_A
_geom_hbond_distance_DH
_geom_hbond_distance_HA
_geom_hbond_distance_DA
_geom_hbond_angle_DHA
_geom_hbond_site_symmetry_A
C11 H11B O2 0.97 2.49 3.339(4) 145.6 1_655
C27 H27B O5 0.97 2.40 3.270(4) 149.2 2_554

loop_
_geom_torsion_atom_site_label_1
_geom_torsion_atom_site_label_2
_geom_torsion_atom_site_label_3
_geom_torsion_atom_site_label_4
_geom_torsion
C10 C1 C2 C3 57.9(3)
C26 O1 C3 C2 -156.1(2)
C26 O1 C3 C4 83.2(3)
C1 C2 C3 O1 -176.6(2)
C1 C2 C3 C4 -57.1(3)
O1 C3 C4 C5 175.3(2)
C2 C3 C4 C5 56.5(3)
C3 C4 C5 C6 -179.9(2)
C3 C4 C5 C10 -53.1(3)
C4 C5 C6 C7 72.7(3)
C10 C5 C6 C7 -54.9(3)
C5 C6 C7 O2 178.7(2)
C5 C6 C7 C8 55.9(3)
O2 C7 C8 C14 63.5(3)
C6 C7 C8 C14 -177.7(2)
O2 C7 C8 C9 -173.5(2)
C6 C7 C8 C9 -54.7(3)
C7 C8 C9 C11 -175.7(2)
C14 C8 C9 C11 -50.3(3)
C7 C8 C9 C10 55.5(3)
C14 C8 C9 C10 -179.1(2)
C2 C1 C10 C18 -170.0(2)
C2 C1 C10 C5 -52.7(3)
C2 C1 C10 C9 67.9(3)
C6 C5 C10 C18 -69.4(3)
C4 C5 C10 C18 164.4(2)
C6 C5 C10 C1 175.0(2)
C4 C5 C10 C1 48.8(3)
C6 C5 C10 C9 52.2(3)
C4 C5 C10 C9 -74.0(3)
C11 C9 C10 C18 -62.0(3)
C8 C9 C10 C18 66.7(3)
C11 C9 C10 C1 57.7(3)
C8 C9 C10 C1 -173.7(2)
C11 C9 C10 C5 177.5(2)
C8 C9 C10 C5 -53.9(3)
C8 C9 C11 C12 51.3(3)
C10 C9 C11 C12 -179.4(2)
C9 C11 C12 C13 -55.0(3)
C11 C12 C13 C19 -65.2(3)
C11 C12 C13 C14 56.6(3)
C11 C12 C13 C17 169.4(2)
C7 C8 C14 C15 -56.4(3)
C9 C8 C14 C15 -179.6(2)
C7 C8 C14 C13 179.6(2)
C9 C8 C14 C13 56.4(3)
C19 C13 C14 C15 -71.7(3)
C12 C13 C14 C15 167.4(2)
C17 C13 C14 C15 45.0(3)
C19 C13 C14 C8 61.2(3)
C12 C13 C14 C8 -59.7(3)
C17 C13 C14 C8 177.9(2)
C8 C14 C15 C16 -161.5(3)
C13 C14 C15 C16 -32.8(3)
C14 C15 C16 C17 8.1(3)
C19 C13 C17 C20 -46.8(3)
C12 C13 C17 C20 78.8(3)
C14 C13 C17 C20 -164.8(2)
C19 C13 C17 C16 79.0(3)
C12 C13 C17 C16 -155.4(2)
C14 C13 C17 C16 -39.0(3)
C15 C16 C17 C20 149.8(3)
C15 C16 C17 C13 19.5(3)
C13 C17 C20 C25 -56.5(4)
C16 C17 C20 C25 -177.5(3)
C13 C17 C20 C21 179.5(3)
C16 C17 C20 C21 58.5(3)
C25 C20 C21 C22 65.9(4)
C17 C20 C21 C22 -168.2(3)
C20 C21 C22 C23 -172.9(3)
C24 O6 C23 O5 1.0(5)
C24 O6 C23 C22 -178.4(3)
C21 C22 C23 O5 -0.9(5)
C21 C22 C23 O6 178.5(3)
C3 O1 C26 O3 5.0(5)
C3 O1 C26 O4 -175.2(2)
C27 O4 C26 O3 1.9(5)
C27 O4 C26 O1 -177.9(2)
C26 O4 C27 Cl1 82.3(3)

loop_
_publcif_info_datablock.id
_publcif_info_datablock.publ_exptl
_publcif_info_datablock.publ_geom
_publcif_info_datablock.structure
global ? ? ?
I y y y

loop_
_publcif_info_exptl_table_extra_item
sin_theta_over_lambda_max

loop_
_publcif_info_tables.block_id
_publcif_info_tables.reference_item
I '_geom_hbond_atom_site_label_D'
